data_4108094
loop_
_publ_author_name
'Cheol Hong Cheon'
'Hisashi Yamamoto'

_publ_section_title
;
 A Br\/onsted Acid Catalyst for the Enantioselective Protonation Reaction
;
_journal_name_full 'Journal of the American Chemical Society'
_journal_page_first 9246
_journal_page_last 9247
_journal_paper_doi 10.1021/ja8041542
_journal_volume 130
_journal_year 2008
_chemical_formula_sum 'C58 H72 F3 N Na O6 P S2'
_chemical_formula_weight 1054.25
_chemical_name_systematic
; 
 ? 
;
_space_group_IT_number 2
_symmetry_cell_setting triclinic
_symmetry_space_group_name_Hall '-P 1'
_symmetry_space_group_name_H-M 'P -1'
_atom_sites_solution_hydrogens geom
_atom_sites_solution_primary direct
_atom_sites_solution_secondary difmap
_audit_creation_method SHELXL-97
_cell_angle_alpha 66.982(3)
_cell_angle_beta 69.797(4)
_cell_angle_gamma 79.001(3)
_cell_formula_units_Z 2
_cell_length_a 13.010(2)
_cell_length_b 16.696(3)
_cell_length_c 17.141(3)
_cell_measurement_temperature 100(2)
_cell_volume 3209.3(9)
_computing_structure_refinement 'SHELXL-97 (Sheldrick, 1997)'
_computing_structure_solution 'SHELXS-97 (Sheldrick, 1990)'
_diffrn_ambient_temperature 100(2)
_diffrn_measured_fraction_theta_full 0.942
_diffrn_measured_fraction_theta_max 0.942
_diffrn_radiation_monochromator graphite
_diffrn_radiation_source 'fine-focus sealed tube'
_diffrn_radiation_type MoK\a
_diffrn_radiation_wavelength 0.71073
_diffrn_reflns_av_R_equivalents 0.0519
_diffrn_reflns_av_sigmaI/netI 0.1293
_diffrn_reflns_limit_h_max 17
_diffrn_reflns_limit_h_min -17
_diffrn_reflns_limit_k_max 22
_diffrn_reflns_limit_k_min -22
_diffrn_reflns_limit_l_max 22
_diffrn_reflns_limit_l_min -22
_diffrn_reflns_number 38168
_diffrn_reflns_theta_full 28.31
_diffrn_reflns_theta_max 28.31
_diffrn_reflns_theta_min 1.33
_exptl_absorpt_coefficient_mu 0.166
_exptl_crystal_density_diffrn 1.091
_exptl_crystal_F_000 1120
_refine_diff_density_max 0.506
_refine_diff_density_min -0.283
_refine_diff_density_rms 0.046
_refine_ls_extinction_method none
_refine_ls_goodness_of_fit_ref 0.768
_refine_ls_hydrogen_treatment mixed
_refine_ls_matrix_type full
_refine_ls_number_parameters 665
_refine_ls_number_reflns 15071
_refine_ls_number_restraints 0
_refine_ls_restrained_S_all 0.768
_refine_ls_R_factor_all 0.1507
_refine_ls_R_factor_gt 0.0620
_refine_ls_shift/su_max 10.555
_refine_ls_shift/su_mean 0.016
_refine_ls_structure_factor_coef Fsqd
_refine_ls_weighting_details 'calc w=1/[\s^2^(Fo^2^)+(0.0771P)^2^+0.0000P] where P=(Fo^2^+2Fc^2^)/3'
_refine_ls_weighting_scheme calc
_refine_ls_wR_factor_gt 0.1445
_refine_ls_wR_factor_ref 0.1693
_reflns_number_gt 5626
_reflns_number_total 15071
_reflns_threshold_expression >2sigma(I)
_cod_data_source_file ja8041542-file003.cif
_cod_data_source_block chch03s
_cod_original_cell_volume 3209.1(10)
_cod_database_code 4108094

loop_
_symmetry_equiv_pos_as_xyz
'x, y, z'
'-x, -y, -z'

loop_
_atom_site_label
_atom_site_type_symbol
_atom_site_fract_x
_atom_site_fract_y
_atom_site_fract_z
_atom_site_U_iso_or_equiv
_atom_site_adp_type
_atom_site_occupancy
_atom_site_symmetry_multiplicity
_atom_site_calc_flag
_atom_site_refinement_flags
C1 C 0.3997(4) 0.6926(3) 0.5900(4) 0.0937(14) Uani 1 1 d .
C2 C 0.7576(2) 0.81414(18) 0.5167(2) 0.0434(7) Uani 1 1 d .
C3 C 0.8385(2) 0.85550(18) 0.44119(19) 0.0421(7) Uani 1 1 d .
C4 C 0.9353(2) 0.87343(18) 0.4522(2) 0.0453(7) Uani 1 1 d .
C5 C 0.9381(3) 0.8565(2) 0.5396(2) 0.0516(8) Uani 1 1 d .
C6 C 0.8451(3) 0.8242(2) 0.6120(2) 0.0542(8) Uani 1 1 d .
H6 H 0.8448 0.8186 0.6694 0.065 Uiso 1 1 calc R
C7 C 0.7555(2) 0.80038(19) 0.6043(2) 0.0456(7) Uani 1 1 d .
C8 C 1.0306(2) 0.9033(2) 0.3804(2) 0.0539(8) Uani 1 1 d .
H8 H 1.0317 0.9131 0.3217 0.065 Uiso 1 1 calc R
C9 C 1.1208(3) 0.9182(2) 0.3948(3) 0.0668(10) Uani 1 1 d .
H9 H 1.1839 0.9386 0.3457 0.080 Uiso 1 1 calc R
C10 C 1.1220(3) 0.9040(2) 0.4803(3) 0.0743(11) Uani 1 1 d .
H10 H 1.1854 0.9151 0.4890 0.089 Uiso 1 1 calc R
C11 C 1.0329(3) 0.8744(2) 0.5509(3) 0.0660(10) Uani 1 1 d .
H11 H 1.0341 0.8656 0.6088 0.079 Uiso 1 1 calc R
C12 C 0.6594(3) 0.7687(2) 0.6850(2) 0.0524(8) Uani 1 1 d .
C13 C 0.6668(3) 0.6894(2) 0.7521(2) 0.0610(9) Uani 1 1 d .
C14 C 0.5778(4) 0.6671(3) 0.8315(2) 0.0821(12) Uani 1 1 d .
H14 H 0.5823 0.6130 0.8779 0.099 Uiso 1 1 calc R
C15 C 0.4843(4) 0.7225(3) 0.8426(3) 0.0890(13) Uani 1 1 d .
C16 C 0.4794(3) 0.7992(3) 0.7748(3) 0.0782(11) Uani 1 1 d .
H16 H 0.4149 0.8369 0.7820 0.094 Uiso 1 1 calc R
C17 C 0.5633(3) 0.8249(2) 0.6959(2) 0.0598(9) Uani 1 1 d .
C18 C 0.7651(3) 0.6241(2) 0.7454(2) 0.0696(10) Uani 1 1 d .
H18 H 0.8118 0.6430 0.6820 0.083 Uiso 1 1 calc R
C19 C 0.8355(4) 0.6237(3) 0.8016(3) 0.1062(15) Uani 1 1 d .
H19A H 0.8581 0.6827 0.7833 0.159 Uiso 1 1 calc R
H19B H 0.9007 0.5838 0.7928 0.159 Uiso 1 1 calc R
H19C H 0.7925 0.6043 0.8645 0.159 Uiso 1 1 calc R
C20 C 0.7332(4) 0.5319(2) 0.7704(3) 0.0958(14) Uani 1 1 d .
H20A H 0.6955 0.5083 0.8343 0.144 Uiso 1 1 calc R
H20B H 0.7994 0.4946 0.7556 0.144 Uiso 1 1 calc R
H20C H 0.6842 0.5335 0.7373 0.144 Uiso 1 1 calc R
C21 C 0.3890(5) 0.6992(4) 0.9281(3) 0.147(2) Uani 1 1 d .
C22 C 0.3414(6) 0.6313(5) 0.9506(5) 0.244(5) Uani 1 1 d .
H22A H 0.3732 0.5826 0.9921 0.366 Uiso 1 1 calc R
H22B H 0.3508 0.6176 0.8978 0.366 Uiso 1 1 calc R
H22C H 0.2630 0.6407 0.9794 0.366 Uiso 1 1 calc R
C23 C 0.3836(5) 0.7495(5) 0.9815(3) 0.186(3) Uani 1 1 d .
H23A H 0.3827 0.8117 0.9454 0.279 Uiso 1 1 calc R
H23B H 0.4479 0.7332 1.0032 0.279 Uiso 1 1 calc R
H23C H 0.3167 0.7377 1.0322 0.279 Uiso 1 1 calc R
C24 C 0.5535(3) 0.9137(2) 0.6259(2) 0.0669(10) Uani 1 1 d .
H24 H 0.5987 0.9099 0.5669 0.080 Uiso 1 1 calc R
C25 C 0.4361(3) 0.9429(3) 0.6220(3) 0.1148(16) Uani 1 1 d .
H25A H 0.4073 0.8995 0.6110 0.172 Uiso 1 1 calc R
H25B H 0.4357 0.9993 0.5739 0.172 Uiso 1 1 calc R
H25C H 0.3900 0.9486 0.6787 0.172 Uiso 1 1 calc R
C26 C 0.6011(4) 0.9824(3) 0.6403(3) 0.1145(16) Uani 1 1 d .
H26A H 0.5580 0.9880 0.6976 0.172 Uiso 1 1 calc R
H26B H 0.5984 1.0387 0.5925 0.172 Uiso 1 1 calc R
H26C H 0.6775 0.9644 0.6399 0.172 Uiso 1 1 calc R
C27 C 0.7930(2) 0.82720(19) 0.32390(19) 0.0437(7) Uani 1 1 d .
C28 C 0.8233(2) 0.88367(19) 0.35192(19) 0.0426(7) Uani 1 1 d .
C29 C 0.8339(2) 0.97288(19) 0.2938(2) 0.0464(7) Uani 1 1 d .
C30 C 0.8273(2) 0.9970(2) 0.2061(2) 0.0516(8) Uani 1 1 d .
C31 C 0.8033(2) 0.9330(2) 0.1813(2) 0.0551(8) Uani 1 1 d .
H31 H 0.8017 0.9487 0.1221 0.066 Uiso 1 1 calc R
C32 C 0.7823(2) 0.8502(2) 0.2380(2) 0.0453(7) Uani 1 1 d .
C33 C 0.8485(2) 1.0404(2) 0.3195(2) 0.0545(8) Uani 1 1 d .
H33 H 0.8504 1.0270 0.3782 0.065 Uiso 1 1 calc R
C34 C 0.8596(3) 1.1240(2) 0.2609(3) 0.0684(10) Uani 1 1 d .
H34 H 0.8687 1.1678 0.2799 0.082 Uiso 1 1 calc R
C35 C 0.8579(3) 1.1470(2) 0.1743(3) 0.0753(11) Uani 1 1 d .
H35 H 0.8680 1.2053 0.1342 0.090 Uiso 1 1 calc R
C36 C 0.8416(3) 1.0845(2) 0.1477(2) 0.0690(10) Uani 1 1 d .
H36 H 0.8399 1.1002 0.0886 0.083 Uiso 1 1 calc R
C37 C 0.7486(3) 0.7865(2) 0.21089(19) 0.0488(8) Uani 1 1 d .
C38 C 0.8236(3) 0.7198(2) 0.1908(2) 0.0591(9) Uani 1 1 d .
C39 C 0.7910(3) 0.6623(2) 0.1646(2) 0.0703(10) Uani 1 1 d .
H39 H 0.8428 0.6180 0.1497 0.084 Uiso 1 1 calc R
C40 C 0.6874(4) 0.6669(3) 0.1592(2) 0.0728(11) Uani 1 1 d .
C41 C 0.6149(3) 0.7342(2) 0.1781(2) 0.0718(10) Uani 1 1 d .
H41 H 0.5433 0.7395 0.1730 0.086 Uiso 1 1 calc R
C42 C 0.6432(3) 0.7949(2) 0.2043(2) 0.0579(9) Uani 1 1 d .
C43 C 0.9418(3) 0.7115(3) 0.1920(3) 0.0761(11) Uani 1 1 d .
H43 H 0.9490 0.7554 0.2159 0.091 Uiso 1 1 calc R
C44 C 0.9709(4) 0.6213(3) 0.2533(4) 0.134(2) Uani 1 1 d .
H44A H 0.9673 0.5771 0.2301 0.202 Uiso 1 1 calc R
H44B H 0.9187 0.6095 0.3130 0.202 Uiso 1 1 calc R
H44C H 1.0453 0.6195 0.2561 0.202 Uiso 1 1 calc R
C45 C 1.0221(4) 0.7318(4) 0.0987(3) 0.142(2) Uani 1 1 d .
H45A H 1.0086 0.6961 0.0700 0.213 Uiso 1 1 calc R
H45B H 1.0974 0.7189 0.1023 0.213 Uiso 1 1 calc R
H45C H 1.0120 0.7937 0.0639 0.213 Uiso 1 1 calc R
C46 C 0.6521(5) 0.6017(3) 0.1324(3) 0.1137(17) Uani 1 1 d .
H46 H 0.7123 0.5560 0.1448 0.136 Uiso 1 1 calc R
C47 C 0.6843(6) 0.6203(4) 0.0422(3) 0.177(3) Uani 1 1 d .
H47A H 0.6899 0.5665 0.0303 0.265 Uiso 1 1 calc R
H47B H 0.7560 0.6456 0.0153 0.265 Uiso 1 1 calc R
H47C H 0.6301 0.6620 0.0167 0.265 Uiso 1 1 calc R
C48 C 0.5667(6) 0.5510(4) 0.1922(4) 0.206(4) Uani 1 1 d .
H48A H 0.5153 0.5511 0.1617 0.309 Uiso 1 1 calc R
H48B H 0.5284 0.5746 0.2396 0.309 Uiso 1 1 calc R
H48C H 0.5955 0.4911 0.2179 0.309 Uiso 1 1 calc R
C49 C 0.5594(3) 0.8666(2) 0.2230(3) 0.0693(10) Uani 1 1 d .
H49 H 0.5841 0.8908 0.2581 0.083 Uiso 1 1 calc R
C50 C 0.5534(4) 0.9403(3) 0.1375(3) 0.1129(16) Uani 1 1 d .
H50A H 0.6261 0.9628 0.1037 0.169 Uiso 1 1 calc R
H50B H 0.5014 0.9872 0.1516 0.169 Uiso 1 1 calc R
H50C H 0.5286 0.9185 0.1020 0.169 Uiso 1 1 calc R
C51 C 0.4437(3) 0.8347(2) 0.2779(3) 0.0827(12) Uani 1 1 d .
H51A H 0.3967 0.8811 0.2970 0.124 Uiso 1 1 calc R
H51B H 0.4482 0.7832 0.3302 0.124 Uiso 1 1 calc R
H51C H 0.4126 0.8194 0.2414 0.124 Uiso 1 1 calc R
C52 C 0.9287(5) 0.3993(5) 0.4166(5) 0.235(5) Uani 1 1 d .
H52A H 0.8807 0.3785 0.3961 0.352 Uiso 1 1 calc R
H52B H 1.0049 0.3945 0.3803 0.352 Uiso 1 1 calc R
H52C H 0.9072 0.4603 0.4110 0.352 Uiso 1 1 calc R
C53 C 0.9195(5) 0.3515(5) 0.5005(5) 0.167(3) Uani 1 1 d .
H53A H 0.9848 0.3584 0.5139 0.200 Uiso 1 1 calc R
H53B H 0.9208 0.2894 0.5079 0.200 Uiso 1 1 calc R
C54 C 0.8144(6) 0.3123(5) 0.6524(5) 0.178(3) Uani 1 1 d .
H54A H 0.8807 0.3126 0.6682 0.214 Uiso 1 1 calc R
H54B H 0.8089 0.2523 0.6567 0.214 Uiso 1 1 calc R
C55 C 0.7196(6) 0.3367(4) 0.7138(4) 0.147(2) Uani 1 1 d .
H55A H 0.7238 0.3968 0.7082 0.221 Uiso 1 1 calc R
H55B H 0.7165 0.2975 0.7745 0.221 Uiso 1 1 calc R
H55C H 0.6535 0.3325 0.7008 0.221 Uiso 1 1 calc R
C56 C 0.0231(5) 0.5122(5) 0.9557(3) 0.136(2) Uani 1 1 d .
H56A H -0.0284 0.5058 0.9277 0.163 Uiso 1 1 calc R
H56B H 0.0907 0.4750 0.9416 0.163 Uiso 1 1 calc R
C57 C 0.0489(8) 0.6027(6) 0.9223(6) 0.213(4) Uani 1 1 d .
H57A H 0.0931 0.6111 0.9551 0.255 Uiso 1 1 calc R
H57B H -0.0190 0.6414 0.9281 0.255 Uiso 1 1 calc R
C58 C 0.1133(8) 0.6212(6) 0.8266(8) 0.283(5) Uani 1 1 d .
H58A H 0.1875 0.5933 0.8223 0.424 Uiso 1 1 calc R
H58B H 0.1176 0.6843 0.7956 0.424 Uiso 1 1 calc R
H58C H 0.0769 0.5980 0.7992 0.424 Uiso 1 1 calc R
F1 F 0.3678(2) 0.77350(19) 0.5467(2) 0.1401(12) Uani 1 1 d .
F2 F 0.4495(2) 0.69506(18) 0.64366(18) 0.1181(9) Uani 1 1 d .
F3 F 0.3113(2) 0.64874(19) 0.6387(2) 0.1416(11) Uani 1 1 d .
N1 N 0.5831(2) 0.70124(16) 0.45711(16) 0.0540(7) Uani 1 1 d .
Na1 Na 0.68034(10) 0.46764(8) 0.52374(9) 0.0640(4) Uani 1 1 d .
O1 O 0.66928(14) 0.78669(12) 0.50656(12) 0.0451(5) Uani 1 1 d .
O2 O 0.78211(15) 0.73998(12) 0.37808(12) 0.0474(5) Uani 1 1 d .
O3 O 0.42216(18) 0.64197(15) 0.46152(17) 0.0757(7) Uani 1 1 d .
O4 O 0.51664(17) 0.55537(14) 0.56978(14) 0.0619(6) Uani 1 1 d .
O5 O 0.8250(2) 0.37046(17) 0.5636(2) 0.0884(8) Uani 1 1 d .
O6 O 0.6811(2) 0.54047(16) 0.37717(16) 0.0845(13) Uani 1.000(7) 1 d .
P1 P 0.69548(7) 0.70429(5) 0.47441(5) 0.0472(2) Uani 1 1 d .
S1 S 0.76410(7) 0.60275(5) 0.54421(6) 0.0592(3) Uani 1 1 d .
S2 S 0.48950(7) 0.64049(6) 0.51270(6) 0.0591(3) Uani 1 1 d .

loop_
_atom_site_aniso_label
_atom_site_aniso_U_11
_atom_site_aniso_U_22
_atom_site_aniso_U_33
_atom_site_aniso_U_23
_atom_site_aniso_U_13
_atom_site_aniso_U_12
C1 0.061(3) 0.092(4) 0.122(4) -0.055(3) 0.010(3) -0.026(3)
C2 0.0358(17) 0.0470(18) 0.052(2) -0.0259(16) -0.0097(15) -0.0010(14)
C3 0.0442(18) 0.0401(17) 0.0445(18) -0.0205(15) -0.0096(15) -0.0032(14)
C4 0.0395(18) 0.0461(18) 0.054(2) -0.0236(16) -0.0109(15) -0.0032(14)
C5 0.049(2) 0.052(2) 0.061(2) -0.0257(17) -0.0207(18) 0.0009(16)
C6 0.061(2) 0.060(2) 0.047(2) -0.0248(17) -0.0196(18) 0.0012(17)
C7 0.0449(18) 0.0483(18) 0.049(2) -0.0246(16) -0.0131(16) -0.0002(15)
C8 0.0421(19) 0.059(2) 0.062(2) -0.0228(18) -0.0142(17) -0.0049(16)
C9 0.043(2) 0.076(3) 0.079(3) -0.027(2) -0.0111(19) -0.0127(18)
C10 0.055(2) 0.086(3) 0.098(3) -0.036(2) -0.036(2) -0.009(2)
C11 0.058(2) 0.078(3) 0.074(3) -0.032(2) -0.027(2) -0.007(2)
C12 0.053(2) 0.061(2) 0.0443(19) -0.0275(18) -0.0031(16) -0.0085(17)
C13 0.071(2) 0.065(2) 0.047(2) -0.0258(19) -0.0101(19) -0.0062(19)
C14 0.105(3) 0.085(3) 0.047(2) -0.023(2) -0.003(2) -0.023(3)
C15 0.088(3) 0.101(3) 0.067(3) -0.047(3) 0.019(2) -0.024(3)
C16 0.063(2) 0.092(3) 0.071(3) -0.044(3) 0.007(2) -0.007(2)
C17 0.053(2) 0.074(2) 0.059(2) -0.040(2) -0.0039(18) -0.0058(19)
C18 0.084(3) 0.070(3) 0.051(2) -0.020(2) -0.021(2) 0.003(2)
C19 0.123(4) 0.123(4) 0.083(3) -0.043(3) -0.052(3) 0.022(3)
C20 0.125(4) 0.063(3) 0.075(3) -0.014(2) -0.018(3) 0.002(2)
C21 0.153(5) 0.166(5) 0.090(4) -0.070(4) 0.072(3) -0.090(4)
C22 0.217(8) 0.184(7) 0.209(8) -0.088(6) 0.148(6) -0.096(6)
C23 0.145(5) 0.296(9) 0.091(4) -0.102(5) 0.046(4) -0.034(5)
C24 0.062(2) 0.066(2) 0.068(2) -0.033(2) -0.0107(19) 0.0095(19)
C25 0.070(3) 0.134(4) 0.123(4) -0.040(3) -0.031(3) 0.023(3)
C26 0.131(4) 0.079(3) 0.141(4) -0.043(3) -0.042(3) -0.012(3)
C27 0.0371(17) 0.0436(18) 0.0446(19) -0.0163(15) -0.0041(14) -0.0034(14)
C28 0.0361(16) 0.0446(18) 0.0448(18) -0.0189(15) -0.0039(14) -0.0059(14)
C29 0.0358(17) 0.0479(19) 0.052(2) -0.0167(16) -0.0072(15) -0.0083(14)
C30 0.0450(19) 0.055(2) 0.050(2) -0.0154(17) -0.0086(16) -0.0092(15)
C31 0.055(2) 0.067(2) 0.0433(19) -0.0194(18) -0.0122(16) -0.0087(17)
C32 0.0414(18) 0.0490(19) 0.0426(19) -0.0192(16) -0.0052(14) -0.0033(14)
C33 0.052(2) 0.053(2) 0.062(2) -0.0209(18) -0.0176(17) -0.0077(16)
C34 0.078(3) 0.052(2) 0.086(3) -0.021(2) -0.037(2) -0.0120(19)
C35 0.085(3) 0.050(2) 0.090(3) -0.007(2) -0.040(2) -0.014(2)
C36 0.073(2) 0.063(2) 0.060(2) -0.004(2) -0.0225(19) -0.0153(19)
C37 0.053(2) 0.055(2) 0.0405(18) -0.0201(16) -0.0094(15) -0.0081(16)
C38 0.064(2) 0.062(2) 0.051(2) -0.0290(18) -0.0029(17) -0.0102(18)
C39 0.078(3) 0.068(2) 0.063(2) -0.038(2) -0.001(2) -0.007(2)
C40 0.094(3) 0.076(3) 0.059(2) -0.040(2) -0.010(2) -0.020(2)
C41 0.080(3) 0.083(3) 0.068(2) -0.034(2) -0.027(2) -0.014(2)
C42 0.063(2) 0.062(2) 0.055(2) -0.0248(18) -0.0162(18) -0.0125(18)
C43 0.059(2) 0.086(3) 0.089(3) -0.054(2) -0.007(2) 0.005(2)
C44 0.101(4) 0.097(4) 0.218(6) -0.061(4) -0.078(4) 0.032(3)
C45 0.080(3) 0.223(6) 0.123(4) -0.100(4) 0.029(3) -0.039(4)
C46 0.172(5) 0.114(4) 0.082(3) -0.065(3) -0.014(3) -0.050(3)
C47 0.306(9) 0.177(6) 0.091(4) -0.057(4) -0.048(5) -0.114(6)
C48 0.297(9) 0.217(7) 0.122(5) -0.107(5) 0.060(5) -0.189(7)
C49 0.058(2) 0.067(2) 0.090(3) -0.035(2) -0.026(2) 0.0010(19)
C50 0.100(4) 0.084(3) 0.131(4) -0.016(3) -0.039(3) 0.010(3)
C51 0.066(3) 0.078(3) 0.109(3) -0.042(2) -0.022(2) -0.003(2)
C52 0.133(6) 0.229(8) 0.133(6) 0.038(6) 0.049(5) 0.068(5)
C53 0.088(4) 0.182(7) 0.190(7) -0.070(6) -0.013(5) 0.038(4)
C54 0.171(6) 0.221(8) 0.146(6) -0.097(6) -0.073(5) 0.096(6)
C55 0.222(7) 0.122(4) 0.112(4) -0.041(4) -0.057(5) -0.033(5)
C56 0.132(5) 0.153(5) 0.135(5) -0.068(6) -0.049(5) 0.017(4)
C57 0.265(10) 0.205(9) 0.154(7) -0.069(7) -0.003(7) -0.086(8)
C58 0.236(11) 0.197(9) 0.386(17) -0.113(11) -0.047(11) -0.010(8)
F1 0.103(2) 0.097(2) 0.212(3) -0.083(2) -0.016(2) 0.0157(17)
F2 0.115(2) 0.141(2) 0.108(2) -0.0831(19) 0.0152(16) -0.0390(18)
F3 0.0786(17) 0.150(2) 0.182(3) -0.097(2) 0.0407(18) -0.0402(17)
N1 0.0531(16) 0.0523(16) 0.0593(17) -0.0178(14) -0.0163(13) -0.0148(13)
Na1 0.0581(8) 0.0604(8) 0.0743(9) -0.0231(7) -0.0184(7) -0.0097(6)
O1 0.0383(11) 0.0526(12) 0.0449(12) -0.0209(10) -0.0047(9) -0.0105(9)
O2 0.0524(13) 0.0438(12) 0.0457(12) -0.0208(10) -0.0072(10) -0.0058(10)
O3 0.0615(15) 0.0705(16) 0.1042(19) -0.0222(14) -0.0373(14) -0.0201(12)
O4 0.0563(14) 0.0572(14) 0.0669(15) -0.0181(12) -0.0080(12) -0.0197(11)
O5 0.0716(19) 0.0744(18) 0.114(2) -0.0297(18) -0.0292(18) 0.0031(15)
O6 0.085(2) 0.091(2) 0.074(2) -0.0277(15) -0.0146(14) -0.0197(15)
P1 0.0484(5) 0.0485(5) 0.0467(5) -0.0197(4) -0.0092(4) -0.0107(4)
S1 0.0653(6) 0.0545(5) 0.0604(6) -0.0175(4) -0.0223(5) -0.0095(4)
S2 0.0499(5) 0.0577(6) 0.0731(6) -0.0278(5) -0.0119(5) -0.0131(4)

loop_
_atom_type_symbol
_atom_type_description
_atom_type_scat_dispersion_real
_atom_type_scat_dispersion_imag
_atom_type_scat_source
C C 0.0033 0.0016 'International Tables Vol C Tables 4.2.6.8 and 6.1.1.4'
H H 0.0000 0.0000 'International Tables Vol C Tables 4.2.6.8 and 6.1.1.4'
N N 0.0061 0.0033 'International Tables Vol C Tables 4.2.6.8 and 6.1.1.4'
O O 0.0106 0.0060 'International Tables Vol C Tables 4.2.6.8 and 6.1.1.4'
F F 0.0171 0.0103 'International Tables Vol C Tables 4.2.6.8 and 6.1.1.4'
P P 0.1023 0.0942 'International Tables Vol C Tables 4.2.6.8 and 6.1.1.4'
S S 0.1246 0.1234 'International Tables Vol C Tables 4.2.6.8 and 6.1.1.4'
Na Na 0.0362 0.0249 'International Tables Vol C Tables 4.2.6.8 and 6.1.1.4'

loop_
_geom_angle_atom_site_label_1
_geom_angle_atom_site_label_2
_geom_angle_atom_site_label_3
_geom_angle
_geom_angle_site_symmetry_1
_geom_angle_site_symmetry_3
F2 C1 F3 108.1(4) . .
F2 C1 F1 108.7(4) . .
F3 C1 F1 108.0(4) . .
F2 C1 S2 111.0(3) . .
F3 C1 S2 110.0(3) . .
F1 C1 S2 110.9(4) . .
C3 C2 O1 118.1(3) . .
C3 C2 C7 124.3(3) . .
O1 C2 C7 117.6(2) . .
C2 C3 C4 117.7(3) . .
C2 C3 C28 120.7(3) . .
C4 C3 C28 121.5(3) . .
C8 C4 C5 118.0(3) . .
C8 C4 C3 123.1(3) . .
C5 C4 C3 118.8(3) . .
C6 C5 C11 122.1(3) . .
C6 C5 C4 118.8(3) . .
C11 C5 C4 119.1(3) . .
C7 C6 C5 123.6(3) . .
C6 C7 C2 116.0(3) . .
C6 C7 C12 119.7(3) . .
C2 C7 C12 124.2(3) . .
C9 C8 C4 120.6(3) . .
C8 C9 C10 121.1(3) . .
C11 C10 C9 120.1(3) . .
C10 C11 C5 120.9(3) . .
C13 C12 C17 119.9(3) . .
C13 C12 C7 121.1(3) . .
C17 C12 C7 118.7(3) . .
C12 C13 C14 118.7(3) . .
C12 C13 C18 123.6(3) . .
C14 C13 C18 117.6(3) . .
C15 C14 C13 121.4(4) . .
C16 C15 C14 118.2(4) . .
C16 C15 C21 120.3(5) . .
C14 C15 C21 121.5(5) . .
C15 C16 C17 123.3(4) . .
C16 C17 C12 118.4(3) . .
C16 C17 C24 119.8(3) . .
C12 C17 C24 121.7(3) . .
C13 C18 C20 112.9(3) . .
C13 C18 C19 111.5(3) . .
C20 C18 C19 110.2(3) . .
C22 C21 C23 128.3(5) . .
C22 C21 C15 118.2(5) . .
C23 C21 C15 111.9(5) . .
C17 C24 C25 113.4(3) . .
C17 C24 C26 110.3(3) . .
C25 C24 C26 110.2(3) . .
C28 C27 O2 119.6(3) . .
C28 C27 C32 123.9(3) . .
O2 C27 C32 116.3(3) . .
C27 C28 C29 117.7(3) . .
C27 C28 C3 122.0(3) . .
C29 C28 C3 120.3(3) . .
C33 C29 C30 117.3(3) . .
C33 C29 C28 123.4(3) . .
C30 C29 C28 119.2(3) . .
C31 C30 C36 122.1(3) . .
C31 C30 C29 118.7(3) . .
C36 C30 C29 119.2(3) . .
C32 C31 C30 123.0(3) . .
C31 C32 C27 117.0(3) . .
C31 C32 C37 121.2(3) . .
C27 C32 C37 121.8(3) . .
C34 C33 C29 120.8(3) . .
C33 C34 C35 122.0(3) . .
C36 C35 C34 119.0(3) . .
C35 C36 C30 121.5(3) . .
C42 C37 C38 120.3(3) . .
C42 C37 C32 119.6(3) . .
C38 C37 C32 120.0(3) . .
C39 C38 C37 119.1(3) . .
C39 C38 C43 118.9(3) . .
C37 C38 C43 121.9(3) . .
C40 C39 C38 122.6(3) . .
C39 C40 C41 117.3(3) . .
C39 C40 C46 121.9(4) . .
C41 C40 C46 120.7(4) . .
C40 C41 C42 122.7(3) . .
C37 C42 C41 117.9(3) . .
C37 C42 C49 122.8(3) . .
C41 C42 C49 119.3(3) . .
C45 C43 C38 111.4(3) . .
C45 C43 C44 110.6(4) . .
C38 C43 C44 111.5(3) . .
C47 C46 C48 124.4(5) . .
C47 C46 C40 113.8(4) . .
C48 C46 C40 118.2(4) . .
C42 C49 C50 111.1(3) . .
C42 C49 C51 113.4(3) . .
C50 C49 C51 109.1(3) . .
C52 C53 O5 116.0(6) . .
O5 C54 C55 111.2(5) . .
C56 C56 C57 107.9(9) 2_567 .
C56 C57 C58 104.8(7) . .
S2 N1 P1 130.39(17) . .
O6 Na1 O5 122.81(12) . .
O6 Na1 O3 91.15(10) . 2_666
O5 Na1 O3 94.28(10) . 2_666
O6 Na1 O4 89.25(9) . .
O5 Na1 O4 147.01(12) . .
O3 Na1 O4 92.41(9) 2_666 .
O6 Na1 S1 97.46(8) . .
O5 Na1 S1 90.28(8) . .
O3 Na1 S1 166.04(9) 2_666 .
O4 Na1 S1 76.80(6) . .
C2 O1 P1 116.22(17) . .
C27 O2 P1 125.54(17) . .
S2 O3 Na1 129.96(14) . 2_666
S2 O4 Na1 122.89(13) . .
C53 O5 C54 113.7(4) . .
C53 O5 Na1 122.7(4) . .
C54 O5 Na1 122.3(3) . .
O2 P1 N1 105.49(12) . .
O2 P1 O1 102.75(10) . .
N1 P1 O1 101.83(12) . .
O2 P1 S1 107.34(9) . .
N1 P1 S1 122.09(10) . .
O1 P1 S1 115.40(8) . .
P1 S1 Na1 100.68(5) . .
O3 S2 O4 115.08(14) . .
O3 S2 N1 111.69(15) . .
O4 S2 N1 116.92(14) . .
O3 S2 C1 103.3(2) . .
O4 S2 C1 103.6(2) . .
N1 S2 C1 104.19(17) . .

loop_
_geom_bond_atom_site_label_1
_geom_bond_atom_site_label_2
_geom_bond_distance
_geom_bond_site_symmetry_2
C1 F2 1.310(5) .
C1 F3 1.318(4) .
C1 F1 1.327(5) .
C1 S2 1.823(5) .
C2 C3 1.378(4) .
C2 O1 1.400(3) .
C2 C7 1.419(4) .
C3 C4 1.435(4) .
C3 C28 1.487(4) .
C4 C8 1.415(4) .
C4 C5 1.425(4) .
C5 C6 1.408(4) .
C5 C11 1.414(4) .
C6 C7 1.363(4) .
C7 C12 1.497(4) .
C8 C9 1.364(4) .
C9 C10 1.396(5) .
C10 C11 1.354(5) .
C12 C13 1.387(4) .
C12 C17 1.417(4) .
C13 C14 1.417(5) .
C13 C18 1.518(5) .
C14 C15 1.386(6) .
C15 C16 1.361(5) .
C15 C21 1.523(6) .
C16 C17 1.381(5) .
C17 C24 1.516(5) .
C18 C20 1.527(5) .
C18 C19 1.539(5) .
C21 C22 1.256(7) .
C21 C23 1.445(7) .
C24 C25 1.528(5) .
C24 C26 1.536(5) .
C27 C28 1.379(4) .
C27 O2 1.390(3) .
C27 C32 1.419(4) .
C28 C29 1.433(4) .
C29 C33 1.423(4) .
C29 C30 1.425(4) .
C30 C31 1.413(4) .
C30 C36 1.415(4) .
C31 C32 1.357(4) .
C32 C37 1.499(4) .
C33 C34 1.364(4) .
C34 C35 1.386(5) .
C35 C36 1.365(5) .
C37 C42 1.390(4) .
C37 C38 1.401(4) .
C38 C39 1.389(4) .
C38 C43 1.524(5) .
C39 C40 1.369(5) .
C40 C41 1.387(5) .
C40 C46 1.527(5) .
C41 C42 1.407(4) .
C42 C49 1.512(5) .
C43 C45 1.523(5) .
C43 C44 1.527(5) .
C46 C47 1.374(6) .
C46 C48 1.377(6) .
C49 C50 1.517(5) .
C49 C51 1.540(5) .
C52 C53 1.319(7) .
C53 O5 1.409(6) .
C54 O5 1.426(7) .
C54 C55 1.429(7) .
C56 C56 1.346(10) 2_567
C56 C57 1.452(9) .
C57 C58 1.497(11) .
N1 S2 1.527(2) .
N1 P1 1.603(2) .
Na1 O6 2.321(3) .
Na1 O5 2.344(3) .
Na1 O3 2.351(2) 2_666
Na1 O4 2.420(3) .
Na1 S1 2.8671(15) .
O1 P1 1.612(2) .
O2 P1 1.598(2) .
O3 S2 1.429(2) .
O3 Na1 2.351(2) 2_666
O4 S2 1.436(2) .
P1 S1 1.9175(12) .

loop_
_geom_torsion_atom_site_label_1
_geom_torsion_atom_site_label_2
_geom_torsion_atom_site_label_3
_geom_torsion_atom_site_label_4
_geom_torsion
_geom_torsion_site_symmetry_1
O1 C2 C3 C4 -172.2(2) .
C7 C2 C3 C4 10.3(4) .
O1 C2 C3 C28 10.3(4) .
C7 C2 C3 C28 -167.2(3) .
C2 C3 C4 C8 170.2(3) .
C28 C3 C4 C8 -12.3(4) .
C2 C3 C4 C5 -6.7(4) .
C28 C3 C4 C5 170.8(3) .
C8 C4 C5 C6 -178.1(3) .
C3 C4 C5 C6 -1.1(4) .
C8 C4 C5 C11 3.3(4) .
C3 C4 C5 C11 -179.7(3) .
C11 C5 C6 C7 -175.2(3) .
C4 C5 C6 C7 6.2(5) .
C5 C6 C7 C2 -3.1(4) .
C5 C6 C7 C12 -178.5(3) .
C3 C2 C7 C6 -5.5(4) .
O1 C2 C7 C6 177.1(2) .
C3 C2 C7 C12 169.7(3) .
O1 C2 C7 C12 -7.8(4) .
C5 C4 C8 C9 -2.2(4) .
C3 C4 C8 C9 -179.1(3) .
C4 C8 C9 C10 0.3(5) .
C8 C9 C10 C11 0.5(6) .
C9 C10 C11 C5 0.7(6) .
C6 C5 C11 C10 178.8(3) .
C4 C5 C11 C10 -2.6(5) .
C6 C7 C12 C13 -68.7(4) .
C2 C7 C12 C13 116.3(4) .
C6 C7 C12 C17 105.4(3) .
C2 C7 C12 C17 -69.6(4) .
C17 C12 C13 C14 -1.2(5) .
C7 C12 C13 C14 172.8(3) .
C17 C12 C13 C18 178.4(3) .
C7 C12 C13 C18 -7.5(5) .
C12 C13 C14 C15 0.4(5) .
C18 C13 C14 C15 -179.2(4) .
C13 C14 C15 C16 0.6(6) .
C13 C14 C15 C21 -179.5(4) .
C14 C15 C16 C17 -0.8(6) .
C21 C15 C16 C17 179.2(4) .
C15 C16 C17 C12 0.1(6) .
C15 C16 C17 C24 -176.6(4) .
C13 C12 C17 C16 1.0(5) .
C7 C12 C17 C16 -173.2(3) .
C13 C12 C17 C24 177.6(3) .
C7 C12 C17 C24 3.3(4) .
C12 C13 C18 C20 -130.2(3) .
C14 C13 C18 C20 49.5(4) .
C12 C13 C18 C19 105.2(4) .
C14 C13 C18 C19 -75.2(4) .
C16 C15 C21 C22 119.5(8) .
C14 C15 C21 C22 -60.4(9) .
C16 C15 C21 C23 -73.7(7) .
C14 C15 C21 C23 106.3(6) .
C16 C17 C24 C25 -34.2(5) .
C12 C17 C24 C25 149.3(3) .
C16 C17 C24 C26 90.0(4) .
C12 C17 C24 C26 -86.5(4) .
O2 C27 C28 C29 179.8(2) .
C32 C27 C28 C29 6.4(4) .
O2 C27 C28 C3 -3.8(4) .
C32 C27 C28 C3 -177.1(3) .
C2 C3 C28 C27 -52.1(4) .
C4 C3 C28 C27 130.5(3) .
C2 C3 C28 C29 124.3(3) .
C4 C3 C28 C29 -53.1(4) .
C27 C28 C29 C33 170.3(3) .
C3 C28 C29 C33 -6.2(4) .
C27 C28 C29 C30 -8.2(4) .
C3 C28 C29 C30 175.3(3) .
C33 C29 C30 C31 -174.5(3) .
C28 C29 C30 C31 4.1(4) .
C33 C29 C30 C36 3.6(4) .
C28 C29 C30 C36 -177.8(3) .
C36 C30 C31 C32 -175.7(3) .
C29 C30 C31 C32 2.4(5) .
C30 C31 C32 C27 -4.4(4) .
C30 C31 C32 C37 175.2(3) .
C28 C27 C32 C31 -0.2(4) .
O2 C27 C32 C31 -173.8(2) .
C28 C27 C32 C37 -179.7(3) .
O2 C27 C32 C37 6.7(4) .
C30 C29 C33 C34 -2.3(4) .
C28 C29 C33 C34 179.1(3) .
C29 C33 C34 C35 -0.4(5) .
C33 C34 C35 C36 1.9(6) .
C34 C35 C36 C30 -0.5(5) .
C31 C30 C36 C35 175.8(3) .
C29 C30 C36 C35 -2.2(5) .
C31 C32 C37 C42 -73.7(4) .
C27 C32 C37 C42 105.8(3) .
C31 C32 C37 C38 105.2(4) .
C27 C32 C37 C38 -75.3(4) .
C42 C37 C38 C39 -0.2(5) .
C32 C37 C38 C39 -179.1(3) .
C42 C37 C38 C43 176.4(3) .
C32 C37 C38 C43 -2.5(5) .
C37 C38 C39 C40 -1.4(5) .
C43 C38 C39 C40 -178.1(3) .
C38 C39 C40 C41 2.3(5) .
C38 C39 C40 C46 -178.5(3) .
C39 C40 C41 C42 -1.8(5) .
C46 C40 C41 C42 179.0(3) .
C38 C37 C42 C41 0.6(5) .
C32 C37 C42 C41 179.5(3) .
C38 C37 C42 C49 -178.6(3) .
C32 C37 C42 C49 0.3(5) .
C40 C41 C42 C37 0.4(5) .
C40 C41 C42 C49 179.6(3) .
C39 C38 C43 C45 65.5(5) .
C37 C38 C43 C45 -111.2(4) .
C39 C38 C43 C44 -58.7(4) .
C37 C38 C43 C44 124.7(4) .
C39 C40 C46 C47 -81.2(6) .
C41 C40 C46 C47 98.0(6) .
C39 C40 C46 C48 119.2(6) .
C41 C40 C46 C48 -61.6(7) .
C37 C42 C49 C50 99.5(4) .
C41 C42 C49 C50 -79.7(4) .
C37 C42 C49 C51 -137.2(3) .
C41 C42 C49 C51 43.6(4) .
C56 C56 C57 C58 172.4(8) 2_567
C3 C2 O1 P1 71.8(3) .
C7 C2 O1 P1 -110.5(2) .
C28 C27 O2 P1 63.1(3) .
C32 C27 O2 P1 -123.0(2) .
O6 Na1 O4 S2 -25.69(15) .
O5 Na1 O4 S2 141.53(17) .
O3 Na1 O4 S2 -116.81(15) 2_666
S1 Na1 O4 S2 72.15(14) .
C52 C53 O5 C54 175.0(7) .
C52 C53 O5 Na1 7.8(9) .
C55 C54 O5 C53 177.7(5) .
C55 C54 O5 Na1 -15.0(8) .
O6 Na1 O5 C53 0.0(4) .
O3 Na1 O5 C53 94.1(4) 2_666
O4 Na1 O5 C53 -164.8(4) .
S1 Na1 O5 C53 -99.1(4) .
O6 Na1 O5 C54 -166.1(4) .
O3 Na1 O5 C54 -72.0(4) 2_666
O4 Na1 O5 C54 29.2(5) .
S1 Na1 O5 C54 94.8(4) .
C27 O2 P1 N1 82.2(2) .
C27 O2 P1 O1 -24.1(2) .
C27 O2 P1 S1 -146.2(2) .
S2 N1 P1 O2 149.4(2) .
S2 N1 P1 O1 -103.6(2) .
S2 N1 P1 S1 26.8(3) .
C2 O1 P1 O2 -63.1(2) .
C2 O1 P1 N1 -172.21(19) .
C2 O1 P1 S1 53.3(2) .
O2 P1 S1 Na1 -96.54(8) .
N1 P1 S1 Na1 25.19(13) .
O1 P1 S1 Na1 149.62(8) .
O6 Na1 S1 P1 36.23(9) .
O5 Na1 S1 P1 159.41(9) .
O3 Na1 S1 P1 -91.4(3) 2_666
O4 Na1 S1 P1 -51.23(7) .
Na1 O3 S2 O4 14.0(2) 2_666
Na1 O3 S2 N1 150.40(17) 2_666
Na1 O3 S2 C1 -98.2(2) 2_666
Na1 O4 S2 O3 91.53(17) .
Na1 O4 S2 N1 -42.5(2) .
Na1 O4 S2 C1 -156.44(19) .
P1 N1 S2 O3 -161.8(2) .
P1 N1 S2 O4 -26.3(3) .
P1 N1 S2 C1 87.3(3) .
F2 C1 S2 O3 178.9(3) .
F3 C1 S2 O3 59.3(4) .
F1 C1 S2 O3 -60.2(3) .
F2 C1 S2 O4 58.5(4) .
F3 C1 S2 O4 -61.1(4) .
F1 C1 S2 O4 179.4(3) .
F2 C1 S2 N1 -64.3(4) .
F3 C1 S2 N1 176.1(4) .
F1 C1 S2 N1 56.7(4) .
